data_4507017
loop_
_publ_author_name
'Sahoo, Pathik'
'Dastidar, Parthasarathi'

_publ_section_title
;
 Secondary Ammonium Dicarboxylate (SAD)---A Supramolecular Synthon in
 Designing Low Molecular Weight Gelators Derived from Azo-Dicarboxylates
;
_journal_issue 12
_journal_name_full 'Crystal Growth &amp; Design'
_journal_page_first 5917
_journal_paper_doi 10.1021/cg301245c
_journal_volume 12
_journal_year 2012
_chemical_absolute_configuration syn
_chemical_formula_moiety 'C18 H12 N2 O4, 2(C7 H16 N)'
_chemical_formula_sum 'C32 H44 N4 O4'
_chemical_formula_weight 548.71
_chemical_name_systematic
; 
 ? 
;
_space_group_IT_number 14
_symmetry_cell_setting monoclinic
_symmetry_space_group_name_Hall '-P 2ybc'
_symmetry_space_group_name_H-M 'P 1 21/c 1'
_atom_sites_solution_hydrogens geom
_atom_sites_solution_primary direct
_atom_sites_solution_secondary difmap
_audit_creation_method SHELXL-97
_cell_angle_alpha 90.00
_cell_angle_beta 95.823(4)
_cell_angle_gamma 90.00
_cell_formula_units_Z 4
_cell_length_a 19.997(3)
_cell_length_b 19.530(3)
_cell_length_c 7.7853(11)
_cell_measurement_temperature 293(2)
_cell_volume 3024.8(8)
_computing_cell_refinement 'BRUKER APEX II'
_computing_data_collection 'BRUKER APEX II'
_computing_data_reduction 'BRUKER APEX II'
_computing_molecular_graphics 'SHELXL-97, PLATON, MERCURY 2.2'
_computing_publication_material 'SHELXL-97, PLATON, MERCURY 2.2'
_computing_structure_refinement 'SHELXL-97 (Sheldrick, 1997)'
_computing_structure_solution 'SHELXS-97 (Sheldrick, 1990)'
_diffrn_ambient_temperature 293(2)
_diffrn_detector_area_resol_mean 3
_diffrn_measured_fraction_theta_full 1.000
_diffrn_measured_fraction_theta_max 1.000
_diffrn_measurement_device_type 'BRUKER CCD AREA DETECTOR'
_diffrn_measurement_method 'PHI-OMEGA SCAN'
_diffrn_radiation_monochromator graphite
_diffrn_radiation_source 'fine-focus sealed tube'
_diffrn_radiation_type MoK\a
_diffrn_radiation_wavelength 0.71073
_diffrn_reflns_av_R_equivalents 0.0720
_diffrn_reflns_av_sigmaI/netI 0.0505
_diffrn_reflns_limit_h_max 18
_diffrn_reflns_limit_h_min -18
_diffrn_reflns_limit_k_max 17
_diffrn_reflns_limit_k_min -17
_diffrn_reflns_limit_l_max 7
_diffrn_reflns_limit_l_min -7
_diffrn_reflns_number 15639
_diffrn_reflns_theta_full 19.07
_diffrn_reflns_theta_max 19.07
_diffrn_reflns_theta_min 1.02
_exptl_absorpt_coefficient_mu 0.080
_exptl_absorpt_correction_T_max 0.9858
_exptl_absorpt_correction_T_min 0.9604
_exptl_absorpt_correction_type multi-scan
_exptl_absorpt_process_details SADABS
_exptl_crystal_colour ORANGE
_exptl_crystal_density_diffrn 1.205
_exptl_crystal_density_method 'not measured'
_exptl_crystal_description NIDDLE
_exptl_crystal_F_000 1184
_exptl_crystal_size_max 0.51
_exptl_crystal_size_mid 0.18
_exptl_crystal_size_min 0.18
_refine_diff_density_max 1.310
_refine_diff_density_min -0.329
_refine_diff_density_rms 0.067
_refine_ls_extinction_method none
_refine_ls_goodness_of_fit_ref 1.085
_refine_ls_hydrogen_treatment constr
_refine_ls_matrix_type full
_refine_ls_number_parameters 357
_refine_ls_number_reflns 2465
_refine_ls_number_restraints 0
_refine_ls_restrained_S_all 1.085
_refine_ls_R_factor_all 0.1058
_refine_ls_R_factor_gt 0.0812
_refine_ls_shift/su_max 0.001
_refine_ls_shift/su_mean 0.000
_refine_ls_structure_factor_coef Fsqd
_refine_ls_weighting_details 'calc w=1/[\s^2^(Fo^2^)+(0.1394P)^2^+6.6463P] where P=(Fo^2^+2Fc^2^)/3'
_refine_ls_weighting_scheme calc
_refine_ls_wR_factor_gt 0.2257
_refine_ls_wR_factor_ref 0.2489
_reflns_number_gt 1783
_reflns_number_total 2465
_reflns_threshold_expression >2sigma(I)
_cod_data_source_file cg301245c_si_005.cif
_cod_data_source_block ps
_cod_depositor_comments
;
The following automatic conversions were performed:

'_symmetry_cell_setting' value 'MONOCLINIC' changed to 'monoclinic'
according to /home/saulius/struct/CIF-dictionaries/cif_core.dic
dictionary named 'cif_core.dic' version 2.4.2 from
2011-04-26.

'_exptl_absorpt_correction_type' value 'MULTI-SCAN'
changed to 'multi-scan' according to
/home/saulius/struct/CIF-dictionaries/cif_core.dic dictionary named
'cif_core.dic' version 2.4.2 from 2011-04-26.

Automatic conversion script
Id: cif_fix_values 1891 2012-01-12 08:04:46Z andrius 
;
_cod_original_cell_volume 3024.9(7)
_cod_original_sg_symbol_H-M 'P 21/c'
_cod_database_code 4507017

loop_
_symmetry_equiv_pos_as_xyz
'x, y, z'
'-x, y+1/2, -z+1/2'
'-x, -y, -z'
'x, -y-1/2, z-1/2'

loop_
_atom_site_label
_atom_site_type_symbol
_atom_site_fract_x
_atom_site_fract_y
_atom_site_fract_z
_atom_site_U_iso_or_equiv
_atom_site_adp_type
_atom_site_occupancy
_atom_site_symmetry_multiplicity
_atom_site_calc_flag
_atom_site_refinement_flags
C36 C 0.2017(3) -0.0246(3) 0.4477(9) 0.0417(19) Uani 1 1 d .
H36A H 0.1995 -0.0401 0.5654 0.050 Uiso 1 1 calc R
H36B H 0.2487 -0.0208 0.4284 0.050 Uiso 1 1 calc R
O1 O 1.1490(2) 0.0727(3) -0.1423(6) 0.0502(14) Uani 1 1 d .
O2 O 1.1795(2) 0.1575(2) 0.0427(6) 0.0483(14) Uani 1 1 d .
C3 C 1.1364(4) 0.1179(4) -0.0350(10) 0.0390(19) Uani 1 1 d .
C4 C 1.0655(3) 0.1228(3) 0.0048(9) 0.0369(18) Uani 1 1 d .
H4 H 1.0348 0.0930 -0.0536 0.044 Uiso 1 1 calc R
C5 C 1.0421(3) 0.1655(3) 0.1153(9) 0.0348(18) Uani 1 1 d .
H5 H 1.0727 0.1967 0.1681 0.042 Uiso 1 1 calc R
C6 C 0.9735(3) 0.1694(4) 0.1643(8) 0.0328(18) Uani 1 1 d .
C7 C 0.9527(4) 0.2259(4) 0.2513(9) 0.047(2) Uani 1 1 d .
H7 H 0.9826 0.2615 0.2805 0.057 Uiso 1 1 calc R
C8 C 0.8864(5) 0.2298(4) 0.2958(9) 0.058(2) Uani 1 1 d .
H8 H 0.8722 0.2678 0.3542 0.070 Uiso 1 1 calc R
C9 C 0.8425(4) 0.1765(6) 0.2517(11) 0.061(3) Uani 1 1 d .
C10 C 0.8628(4) 0.1212(5) 0.1667(10) 0.056(2) Uani 1 1 d .
H10 H 0.8327 0.0859 0.1363 0.067 Uiso 1 1 calc R
C11 C 0.9280(3) 0.1169(4) 0.1249(8) 0.042(2) Uani 1 1 d .
H11 H 0.9416 0.0779 0.0693 0.051 Uiso 1 1 calc R
N12 N 0.7665(3) 0.1662(4) 0.3036(9) 0.075(2) Uiso 1 1 d .
N13A N 0.7521(4) 0.2112(4) 0.3733(11) 0.015(2) Uiso 0.51 1 d P
N13B N 0.7703(4) 0.2763(4) 0.3859(10) 0.009(2) Uiso 0.49 1 d P
C14 C 0.6815(4) 0.1901(5) 0.4177(10) 0.055(2) Uani 1 1 d .
C15 C 0.6523(4) 0.2433(4) 0.4997(10) 0.055(2) Uani 1 1 d .
H15 H 0.6751 0.2845 0.5202 0.066 Uiso 1 1 calc R
C16 C 0.5888(4) 0.2346(4) 0.5505(9) 0.044(2) Uani 1 1 d .
H16 H 0.5686 0.2707 0.6038 0.053 Uiso 1 1 calc R
C17 C 0.5542(3) 0.1734(4) 0.5243(8) 0.0333(18) Uani 1 1 d .
C18 C 0.5838(3) 0.1201(4) 0.4422(8) 0.0385(19) Uani 1 1 d .
H18 H 0.5609 0.0790 0.4226 0.046 Uiso 1 1 calc R
C19 C 0.6476(4) 0.1279(4) 0.3891(9) 0.046(2) Uani 1 1 d .
H19 H 0.6676 0.0920 0.3348 0.055 Uiso 1 1 calc R
C20 C 0.4870(3) 0.1665(4) 0.5838(8) 0.0384(19) Uani 1 1 d .
H20 H 0.4732 0.2026 0.6498 0.046 Uiso 1 1 calc R
C21 C 0.4441(3) 0.1162(4) 0.5559(8) 0.0365(18) Uani 1 1 d .
H21 H 0.4572 0.0785 0.4943 0.044 Uiso 1 1 calc R
C22 C 0.3750(3) 0.1151(4) 0.6168(10) 0.0388(19) Uani 1 1 d .
O23 O 0.3369(2) 0.0682(3) 0.5523(6) 0.0564(15) Uani 1 1 d .
O24 O 0.3610(2) 0.1587(2) 0.7252(7) 0.0452(14) Uani 1 1 d .
N25 N 0.3120(2) 0.3676(3) 0.5293(7) 0.0354(15) Uani 1 1 d .
H25A H 0.2669 0.3680 0.5248 0.042 Uiso 1 1 calc R
H25B H 0.3229 0.3640 0.4203 0.042 Uiso 1 1 calc R
C26 C 0.3375(3) 0.3060(3) 0.6271(10) 0.050(2) Uani 1 1 d .
H26A H 0.3846 0.3007 0.6167 0.074 Uiso 1 1 calc R
H26B H 0.3137 0.2663 0.5813 0.074 Uiso 1 1 calc R
H26C H 0.3305 0.3113 0.7466 0.074 Uiso 1 1 calc R
C27 C 0.3381(3) 0.4346(3) 0.6023(8) 0.0320(18) Uani 1 1 d .
H27 H 0.3280 0.4375 0.7226 0.038 Uiso 1 1 calc R
C28 C 0.4139(3) 0.4399(3) 0.5989(9) 0.0365(18) Uani 1 1 d .
H28A H 0.4251 0.4344 0.4814 0.044 Uiso 1 1 calc R
H28B H 0.4358 0.4036 0.6685 0.044 Uiso 1 1 calc R
C29 C 0.4387(3) 0.5090(3) 0.6688(9) 0.0419(19) Uani 1 1 d .
H29A H 0.4867 0.5126 0.6606 0.050 Uiso 1 1 calc R
H29B H 0.4313 0.5124 0.7897 0.050 Uiso 1 1 calc R
C30 C 0.4028(3) 0.5676(3) 0.5694(9) 0.043(2) Uani 1 1 d .
H30A H 0.4178 0.6108 0.6214 0.052 Uiso 1 1 calc R
H30B H 0.4142 0.5673 0.4513 0.052 Uiso 1 1 calc R
C31 C 0.3276(3) 0.5618(3) 0.5699(9) 0.044(2) Uani 1 1 d .
H31A H 0.3060 0.5978 0.4988 0.052 Uiso 1 1 calc R
H31B H 0.3158 0.5679 0.6867 0.052 Uiso 1 1 calc R
C32 C 0.3020(3) 0.4924(3) 0.5017(9) 0.0387(19) Uani 1 1 d .
H32A H 0.2541 0.4891 0.5109 0.046 Uiso 1 1 calc R
H32B H 0.3092 0.4884 0.3807 0.046 Uiso 1 1 calc R
N33 N 0.2030(3) 0.0935(3) 0.5563(7) 0.0385(15) Uani 1 1 d .
H33A H 0.1908 0.0826 0.6610 0.046 Uiso 1 1 calc R
H33B H 0.2477 0.0875 0.5596 0.046 Uiso 1 1 calc R
C34 C 0.1875(4) 0.1668(4) 0.5227(10) 0.057(2) Uani 1 1 d .
H34A H 0.1997 0.1791 0.4106 0.086 Uiso 1 1 calc R
H34B H 0.2125 0.1944 0.6088 0.086 Uiso 1 1 calc R
H34C H 0.1403 0.1745 0.5268 0.086 Uiso 1 1 calc R
C35 C 0.1688(3) 0.0451(3) 0.4253(8) 0.0332(18) Uani 1 1 d .
H35 H 0.1752 0.0622 0.3097 0.040 Uiso 1 1 calc R
C37 C 0.1678(3) -0.0771(4) 0.3236(10) 0.048(2) Uani 1 1 d .
H37A H 0.1746 -0.0645 0.2061 0.058 Uiso 1 1 calc R
H37B H 0.1881 -0.1216 0.3472 0.058 Uiso 1 1 calc R
C38 C 0.0936(4) -0.0812(4) 0.3412(9) 0.049(2) Uani 1 1 d .
H38A H 0.0868 -0.0988 0.4547 0.059 Uiso 1 1 calc R
H38B H 0.0726 -0.1126 0.2556 0.059 Uiso 1 1 calc R
C39 C 0.0612(3) -0.0113(4) 0.3169(9) 0.043(2) Uani 1 1 d .
H39A H 0.0140 -0.0148 0.3349 0.052 Uiso 1 1 calc R
H39B H 0.0640 0.0040 0.1993 0.052 Uiso 1 1 calc R
C40 C 0.0948(3) 0.0409(4) 0.4411(8) 0.0401(19) Uani 1 1 d .
H40A H 0.0745 0.0855 0.4172 0.048 Uiso 1 1 calc R
H40B H 0.0877 0.0284 0.5584 0.048 Uiso 1 1 calc R

loop_
_atom_site_aniso_label
_atom_site_aniso_U_11
_atom_site_aniso_U_22
_atom_site_aniso_U_33
_atom_site_aniso_U_23
_atom_site_aniso_U_13
_atom_site_aniso_U_12
C36 0.030(4) 0.055(5) 0.041(5) 0.003(4) 0.005(3) 0.001(4)
O1 0.042(3) 0.068(4) 0.042(3) -0.005(3) 0.013(3) 0.011(3)
O2 0.033(3) 0.054(3) 0.061(4) -0.003(3) 0.016(3) 0.000(3)
C3 0.033(5) 0.052(5) 0.034(5) 0.011(4) 0.013(4) 0.008(4)
C4 0.030(5) 0.048(5) 0.032(4) 0.001(4) 0.003(4) 0.001(4)
C5 0.030(5) 0.042(4) 0.033(4) 0.001(4) 0.007(4) 0.001(4)
C6 0.022(5) 0.051(5) 0.026(4) 0.002(4) 0.004(3) -0.002(4)
C7 0.046(6) 0.063(6) 0.036(5) -0.006(4) 0.014(4) 0.010(4)
C8 0.063(7) 0.080(7) 0.034(5) 0.001(4) 0.019(5) 0.044(6)
C9 0.015(5) 0.128(9) 0.042(5) 0.023(6) 0.012(4) 0.010(6)
C10 0.042(6) 0.091(7) 0.035(5) 0.009(5) 0.010(4) -0.009(5)
C11 0.027(5) 0.068(5) 0.034(4) 0.001(4) 0.014(4) -0.006(4)
C14 0.039(5) 0.083(7) 0.042(5) 0.018(5) 0.002(4) -0.004(6)
C15 0.044(6) 0.064(6) 0.057(5) 0.009(5) 0.007(4) -0.018(5)
C16 0.037(5) 0.052(5) 0.044(5) 0.000(4) 0.012(4) -0.007(4)
C17 0.022(4) 0.047(5) 0.032(4) 0.006(4) 0.007(3) 0.000(4)
C18 0.032(5) 0.050(5) 0.034(4) -0.004(4) 0.009(4) 0.004(4)
C19 0.042(5) 0.062(6) 0.034(5) 0.001(4) 0.010(4) 0.021(5)
C20 0.040(5) 0.043(5) 0.034(4) 0.000(4) 0.011(4) 0.004(4)
C21 0.033(5) 0.040(5) 0.037(4) -0.006(4) 0.003(4) -0.001(4)
C22 0.024(5) 0.056(6) 0.038(5) 0.019(5) 0.006(4) -0.001(4)
O23 0.034(3) 0.087(4) 0.050(3) -0.016(3) 0.013(3) -0.019(3)
O24 0.041(3) 0.044(3) 0.054(3) 0.001(3) 0.023(3) 0.007(2)
N25 0.028(3) 0.046(4) 0.034(3) 0.003(3) 0.009(3) -0.001(3)
C26 0.046(5) 0.040(5) 0.063(5) 0.011(4) 0.003(4) 0.001(4)
C27 0.035(5) 0.032(4) 0.029(4) -0.002(4) 0.009(3) -0.005(3)
C28 0.032(5) 0.041(5) 0.037(4) 0.002(4) 0.009(3) -0.004(3)
C29 0.036(4) 0.046(5) 0.043(5) 0.004(4) 0.000(4) -0.005(4)
C30 0.047(5) 0.045(5) 0.037(5) 0.001(4) 0.001(4) -0.015(4)
C31 0.041(5) 0.043(5) 0.047(5) 0.001(4) 0.003(4) -0.003(4)
C32 0.035(4) 0.041(5) 0.041(5) 0.003(4) 0.009(4) 0.001(4)
N33 0.034(3) 0.044(4) 0.038(4) -0.001(3) 0.009(3) -0.007(3)
C34 0.054(5) 0.052(6) 0.067(6) -0.003(4) 0.009(4) -0.004(4)
C35 0.025(4) 0.045(5) 0.031(4) 0.002(4) 0.007(3) -0.002(3)
C37 0.040(5) 0.049(5) 0.053(5) -0.001(4) -0.005(4) -0.002(4)
C38 0.058(6) 0.051(5) 0.037(5) 0.008(4) 0.001(4) -0.018(4)
C39 0.029(4) 0.068(5) 0.033(5) 0.008(4) 0.005(3) -0.009(4)
C40 0.035(5) 0.057(5) 0.029(4) -0.002(4) 0.006(3) -0.004(4)

loop_
_atom_type_symbol
_atom_type_description
_atom_type_scat_dispersion_real
_atom_type_scat_dispersion_imag
_atom_type_scat_source
C C 0.0033 0.0016 'International Tables Vol C Tables 4.2.6.8 and 6.1.1.4'
H H 0.0000 0.0000 'International Tables Vol C Tables 4.2.6.8 and 6.1.1.4'
N N 0.0061 0.0033 'International Tables Vol C Tables 4.2.6.8 and 6.1.1.4'
O O 0.0106 0.0060 'International Tables Vol C Tables 4.2.6.8 and 6.1.1.4'

loop_
_geom_angle_atom_site_label_1
_geom_angle_atom_site_label_2
_geom_angle_atom_site_label_3
_geom_angle
_geom_angle_site_symmetry_1
_geom_angle_site_symmetry_3
C35 C36 C37 111.9(5) . .
C35 C36 H36A 109.2 . .
C37 C36 H36A 109.2 . .
C35 C36 H36B 109.2 . .
C37 C36 H36B 109.2 . .
H36A C36 H36B 107.9 . .
O1 C3 O2 125.0(6) . .
O1 C3 C4 116.3(7) . .
O2 C3 C4 118.6(7) . .
C5 C4 C3 125.9(7) . .
C5 C4 H4 117.1 . .
C3 C4 H4 117.1 . .
C4 C5 C6 127.4(7) . .
C4 C5 H5 116.3 . .
C6 C5 H5 116.3 . .
C7 C6 C11 118.4(6) . .
C7 C6 C5 120.5(7) . .
C11 C6 C5 121.1(7) . .
C6 C7 C8 120.2(7) . .
C6 C7 H7 119.9 . .
C8 C7 H7 119.9 . .
C9 C8 C7 119.3(7) . .
C9 C8 H8 120.4 . .
C7 C8 H8 120.4 . .
C10 C9 C8 120.5(7) . .
C10 C9 N12 111.1(9) . .
C8 C9 N12 128.1(9) . .
C9 C10 C11 120.3(7) . .
C9 C10 H10 119.8 . .
C11 C10 H10 119.8 . .
C10 C11 C6 121.2(7) . .
C10 C11 H11 119.4 . .
C6 C11 H11 119.4 . .
N13A N12 C9 109.0(8) . .
N12 N13A N13B 136.8(9) . .
N12 N13A C14 101.0(8) . .
N13B N13A C14 119.5(8) . .
C15 C14 C19 120.5(7) . .
C15 C14 N13A 110.0(8) . .
C19 C14 N13A 129.6(8) . .
C14 C15 C16 119.0(7) . .
C14 C15 H15 120.5 . .
C16 C15 H15 120.5 . .
C15 C16 C17 121.7(7) . .
C15 C16 H16 119.2 . .
C17 C16 H16 119.2 . .
C16 C17 C18 119.0(6) . .
C16 C17 C20 119.4(6) . .
C18 C17 C20 121.5(7) . .
C19 C18 C17 120.2(6) . .
C19 C18 H18 119.9 . .
C17 C18 H18 119.9 . .
C18 C19 C14 119.6(7) . .
C18 C19 H19 120.2 . .
C14 C19 H19 120.2 . .
C21 C20 C17 128.4(7) . .
C21 C20 H20 115.8 . .
C17 C20 H20 115.8 . .
C20 C21 C22 124.5(7) . .
C20 C21 H21 117.8 . .
C22 C21 H21 117.8 . .
O24 C22 O23 126.5(6) . 1
O24 C22 O23 126.5(6) . .
O23 C22 O23 0.0(5) 1 .
O24 C22 C21 118.5(7) . .
O23 C22 C21 114.9(7) 1 .
O23 C22 C21 114.9(7) . .
O23 O23 C22 0(10) 1 .
C26 N25 C27 115.1(5) . .
C26 N25 H25A 108.5 . .
C27 N25 H25A 108.5 . .
C26 N25 H25B 108.5 . .
C27 N25 H25B 108.5 . .
H25A N25 H25B 107.5 . .
N25 C26 H26A 109.5 . .
N25 C26 H26B 109.5 . .
H26A C26 H26B 109.5 . .
N25 C26 H26C 109.5 . .
H26A C26 H26C 109.5 . .
H26B C26 H26C 109.5 . .
N25 C27 C32 109.0(5) . .
N25 C27 C28 111.2(5) . .
C32 C27 C28 111.3(5) . .
N25 C27 H27 108.4 . .
C32 C27 H27 108.4 . .
C28 C27 H27 108.4 . .
C27 C28 C29 110.1(5) . .
C27 C28 H28A 109.6 . .
C29 C28 H28A 109.6 . .
C27 C28 H28B 109.6 . .
C29 C28 H28B 109.6 . .
H28A C28 H28B 108.1 . .
C28 C29 C30 111.5(5) . .
C28 C29 H29A 109.3 . .
C30 C29 H29A 109.3 . .
C28 C29 H29B 109.3 . .
C30 C29 H29B 109.3 . .
H29A C29 H29B 108.0 . .
C31 C30 C29 111.2(5) . .
C31 C30 H30A 109.4 . .
C29 C30 H30A 109.4 . .
C31 C30 H30B 109.4 . .
C29 C30 H30B 109.4 . .
H30A C30 H30B 108.0 . .
C30 C31 C32 111.4(5) . .
C30 C31 H31A 109.3 . .
C32 C31 H31A 109.3 . .
C30 C31 H31B 109.3 . .
C32 C31 H31B 109.3 . .
H31A C31 H31B 108.0 . .
C27 C32 C31 110.9(5) . .
C27 C32 H32A 109.5 . .
C31 C32 H32A 109.5 . .
C27 C32 H32B 109.5 . .
C31 C32 H32B 109.5 . .
H32A C32 H32B 108.0 . .
C34 N33 C35 114.6(5) . .
C34 N33 H33A 108.6 . .
C35 N33 H33A 108.6 . .
C34 N33 H33B 108.6 . .
C35 N33 H33B 108.6 . .
H33A N33 H33B 107.6 . .
N33 C34 H34A 109.5 . .
N33 C34 H34B 109.5 . .
H34A C34 H34B 109.5 . .
N33 C34 H34C 109.5 . .
H34A C34 H34C 109.5 . .
H34B C34 H34C 109.5 . .
C40 C35 N33 111.3(5) . .
C40 C35 C36 111.2(5) . .
N33 C35 C36 109.0(5) . .
C40 C35 H35 108.4 . .
N33 C35 H35 108.4 . .
C36 C35 H35 108.4 . .
C38 C37 C36 111.0(6) . .
C38 C37 H37A 109.4 . .
C36 C37 H37A 109.4 . .
C38 C37 H37B 109.4 . .
C36 C37 H37B 109.4 . .
H37A C37 H37B 108.0 . .
C37 C38 C39 110.7(5) . .
C37 C38 H38A 109.5 . .
C39 C38 H38A 109.5 . .
C37 C38 H38B 109.5 . .
C39 C38 H38B 109.5 . .
H38A C38 H38B 108.1 . .
C38 C39 C40 111.7(5) . .
C38 C39 H39A 109.3 . .
C40 C39 H39A 109.3 . .
C38 C39 H39B 109.3 . .
C40 C39 H39B 109.3 . .
H39A C39 H39B 107.9 . .
C35 C40 C39 111.2(5) . .
C35 C40 H40A 109.4 . .
C39 C40 H40A 109.4 . .
C35 C40 H40B 109.4 . .
C39 C40 H40B 109.4 . .
H40A C40 H40B 108.0 . .

loop_
_geom_bond_atom_site_label_1
_geom_bond_atom_site_label_2
_geom_bond_distance
_geom_bond_site_symmetry_2
C36 C35 1.515(9) .
C36 C37 1.520(9) .
C36 H36A 0.9700 .
C36 H36B 0.9700 .
O1 C3 1.259(8) .
O2 C3 1.265(8) .
C3 C4 1.486(9) .
C4 C5 1.317(8) .
C4 H4 0.9300 .
C5 C6 1.462(9) .
C5 H5 0.9300 .
C6 C7 1.382(9) .
C6 C11 1.386(9) .
C7 C8 1.406(10) .
C7 H7 0.9300 .
C8 C9 1.383(11) .
C8 H8 0.9300 .
C9 C10 1.350(11) .
C9 N12 1.624(10) .
C10 C11 1.377(9) .
C10 H10 0.9300 .
C11 H11 0.9300 .
N12 N13A 1.087(9) .
N13A N13B 1.325(11) .
N13A C14 1.543(11) .
C14 C15 1.381(10) .
C14 C19 1.397(10) .
C15 C16 1.380(10) .
C15 H15 0.9300 .
C16 C17 1.385(9) .
C16 H16 0.9300 .
C17 C18 1.386(9) .
C17 C20 1.471(9) .
C18 C19 1.389(9) .
C18 H18 0.9300 .
C19 H19 0.9300 .
C20 C21 1.308(8) .
C20 H20 0.9300 .
C21 C22 1.507(9) .
C21 H21 0.9300 .
C22 O24 1.250(8) .
C22 O23 1.262(8) 1
C22 O23 1.262(8) .
O23 O23 0.000(15) 1
N25 C26 1.485(8) .
N25 C27 1.499(7) .
N25 H25A 0.9000 .
N25 H25B 0.9000 .
C26 H26A 0.9600 .
C26 H26B 0.9600 .
C26 H26C 0.9600 .
C27 C32 1.516(9) .
C27 C28 1.521(8) .
C27 H27 0.9800 .
C28 C29 1.520(8) .
C28 H28A 0.9700 .
C28 H28B 0.9700 .
C29 C30 1.521(9) .
C29 H29A 0.9700 .
C29 H29B 0.9700 .
C30 C31 1.508(9) .
C30 H30A 0.9700 .
C30 H30B 0.9700 .
C31 C32 1.524(9) .
C31 H31A 0.9700 .
C31 H31B 0.9700 .
C32 H32A 0.9700 .
C32 H32B 0.9700 .
N33 C34 1.482(8) .
N33 C35 1.503(8) .
N33 H33A 0.9000 .
N33 H33B 0.9000 .
C34 H34A 0.9600 .
C34 H34B 0.9600 .
C34 H34C 0.9600 .
C35 C40 1.500(8) .
C35 H35 0.9800 .
C37 C38 1.505(9) .
C37 H37A 0.9700 .
C37 H37B 0.9700 .
C38 C39 1.515(9) .
C38 H38A 0.9700 .
C38 H38B 0.9700 .
C39 C40 1.516(9) .
C39 H39A 0.9700 .
C39 H39B 0.9700 .
C40 H40A 0.9700 .
C40 H40B 0.9700 .

loop_
_geom_hbond_atom_site_label_D
_geom_hbond_atom_site_label_H
_geom_hbond_atom_site_label_A
_geom_hbond_distance_DH
_geom_hbond_distance_HA
_geom_hbond_distance_DA
_geom_hbond_angle_DHA
_geom_hbond_site_symmetry_A
N25 H25A O2 0.90 1.84 2.708(7) 162.5 4_466
N25 H25B O24 0.90 1.82 2.702(7) 165.2 4_565
N33 H33A O1 0.90 1.83 2.711(7) 166.6 1_456
N33 H33B O23 0.90 1.83 2.727(7) 174.4 1
